data_1503803
loop_
_publ_author_name
'Zhou, Zaichun'
'Cao, Chenzhong'
'Yin, Zhiqing'
'Liu, Qiuhua'

_publ_section_title
;
 Bis(zinc porphyrin) bridged by benzo orthocarbonates as a conformational
 switch under regulation of DABCO and a Cu+ ion.
;
_journal_issue 8
_journal_name_full 'Organic letters'
_journal_page_first 1781
_journal_page_last 1784
_journal_paper_doi 10.1021/ol802976h
_journal_volume 11
_journal_year 2009
_chemical_formula_sum 'C19 H14 O4'
_chemical_formula_weight 306.30
_chemical_name_systematic
; 
 ? 
;
_space_group_IT_number 19
_symmetry_cell_setting orthorhombic
_symmetry_space_group_name_Hall 'P 2ac 2ab'
_symmetry_space_group_name_H-M 'P 21 21 21'
_atom_sites_solution_hydrogens geom
_atom_sites_solution_primary direct
_atom_sites_solution_secondary difmap
_audit_creation_method SHELXL-97
_cell_angle_alpha 90.00
_cell_angle_beta 90.00
_cell_angle_gamma 90.00
_cell_formula_units_Z 4
_cell_length_a 7.7558(2)
_cell_length_b 11.4466(2)
_cell_length_c 16.8079(3)
_cell_measurement_temperature 296(2)
_cell_volume 1492.16(5)
_computing_cell_refinement 'Bruker SMART'
_computing_data_collection 'Bruker SMART'
_computing_data_reduction 'Bruker SAINT'
_computing_molecular_graphics 'Bruker SHELXTL'
_computing_publication_material 'Bruker SHELXTL'
_computing_structure_refinement 'SHELXL-97 (Sheldrick, 1997)'
_computing_structure_solution 'SHELXS-97 (Sheldrick, 1990)'
_diffrn_ambient_temperature 296(2)
_diffrn_measured_fraction_theta_full 0.999
_diffrn_measured_fraction_theta_max 0.999
_diffrn_measurement_device_type 'CCD area detector'
_diffrn_measurement_method 'phi and omega scans'
_diffrn_radiation_monochromator graphite
_diffrn_radiation_source 'fine-focus sealed tube'
_diffrn_radiation_type MoK\a
_diffrn_radiation_wavelength 0.71073
_diffrn_reflns_av_R_equivalents 0.0186
_diffrn_reflns_av_sigmaI/netI 0.0196
_diffrn_reflns_limit_h_max 9
_diffrn_reflns_limit_h_min -7
_diffrn_reflns_limit_k_max 14
_diffrn_reflns_limit_k_min -12
_diffrn_reflns_limit_l_max 20
_diffrn_reflns_limit_l_min -20
_diffrn_reflns_number 9607
_diffrn_reflns_theta_full 26.01
_diffrn_reflns_theta_max 26.01
_diffrn_reflns_theta_min 2.15
_exptl_absorpt_coefficient_mu 0.096
_exptl_absorpt_correction_T_max 0.9600
_exptl_absorpt_correction_T_min 0.9555
_exptl_absorpt_correction_type multi-scan
_exptl_crystal_colour colourless
_exptl_crystal_density_diffrn 1.363
_exptl_crystal_density_meas ?
_exptl_crystal_density_method 'not measured'
_exptl_crystal_description block
_exptl_crystal_F_000 640
_exptl_crystal_size_max 0.48
_exptl_crystal_size_mid 0.46
_exptl_crystal_size_min 0.43
_refine_diff_density_max 0.097
_refine_diff_density_min -0.098
_refine_diff_density_rms 0.024
_refine_ls_abs_structure_details 'Flack H D (1983), Acta Cryst. A39, 876-881'
_refine_ls_abs_structure_Flack 1.4(8)
_refine_ls_extinction_coef 0.0119(10)
_refine_ls_extinction_expression Fc^*^=kFc[1+0.001xFc^2^\l^3^/sin(2\q)]^-1/4^
_refine_ls_extinction_method SHELXL
_refine_ls_goodness_of_fit_ref 1.065
_refine_ls_hydrogen_treatment constr
_refine_ls_matrix_type full
_refine_ls_number_parameters 209
_refine_ls_number_reflns 2919
_refine_ls_number_restraints 0
_refine_ls_restrained_S_all 1.065
_refine_ls_R_factor_all 0.0352
_refine_ls_R_factor_gt 0.0275
_refine_ls_shift/su_max 0.000
_refine_ls_shift/su_mean 0.000
_refine_ls_structure_factor_coef Fsqd
_refine_ls_weighting_details 'calc w=1/[\s^2^(Fo^2^)+(0.0276P)^2^+0.0969P] where P=(Fo^2^+2Fc^2^)/3'
_refine_ls_weighting_scheme calc
_refine_ls_wR_factor_gt 0.0594
_refine_ls_wR_factor_ref 0.0643
_reflns_number_gt 2562
_reflns_number_total 2919
_reflns_threshold_expression >2sigma(I)
_cod_data_source_file ol802976h_si_002.cif
_cod_data_source_block tref
_cod_depositor_comments
;
The following automatic conversions were performed:

'_symmetry_cell_setting' value 'Orthorhombic' changed to
'orthorhombic' according to
/home/saulius/struct/CIF-dictionaries/cif_core.dic dictionary named
'cif_core.dic' version 2.4.2 from 2011-04-26.

Automatic conversion script
Id: cif_fix_values 1715 2011-07-08 13:25:40Z adriana 

The following automatic conversions were performed:

'_exptl_crystal_density_meas' value 'not' was changed to '?' - the
value is perceived as not measured.

Automatic conversion script
Id: cif_fix_values 3008 2015-01-20 13:52:24Z robertas 
;
_cod_original_sg_symbol_H-M P2(1)2(1)2(1)
_cod_database_code 1503803

loop_
_symmetry_equiv_pos_as_xyz
'x, y, z'
'-x+1/2, -y, z+1/2'
'-x, y+1/2, -z+1/2'
'x+1/2, -y+1/2, -z'

loop_
_atom_site_label
_atom_site_type_symbol
_atom_site_fract_x
_atom_site_fract_y
_atom_site_fract_z
_atom_site_U_iso_or_equiv
_atom_site_adp_type
_atom_site_occupancy
_atom_site_symmetry_multiplicity
_atom_site_calc_flag
_atom_site_refinement_flags
O1 O 0.03628(12) 0.48692(8) 0.05328(5) 0.0473(2) Uani 1 1 d .
O2 O 0.19595(12) 0.64874(8) 0.02565(5) 0.0459(2) Uani 1 1 d .
O3 O -0.06375(13) 0.66863(9) 0.09170(6) 0.0545(3) Uani 1 1 d .
O4 O -0.07247(12) 0.62696(8) -0.03215(5) 0.0521(3) Uani 1 1 d .
C1 C 0.20834(17) 0.45667(12) 0.05035(7) 0.0398(3) Uani 1 1 d .
C2 C 0.2814(2) 0.34968(13) 0.06238(8) 0.0498(3) Uani 1 1 d .
H2A H 0.2155 0.2838 0.0734 0.060 Uiso 1 1 calc R
C3 C 0.4605(2) 0.34491(15) 0.05728(9) 0.0579(4) Uani 1 1 d .
H3A H 0.5163 0.2740 0.0654 0.069 Uiso 1 1 calc R
C4 C 0.5568(2) 0.44314(15) 0.04039(8) 0.0567(4) Uani 1 1 d .
H4A H 0.6762 0.4369 0.0373 0.068 Uiso 1 1 calc R
C5 C 0.48011(18) 0.55097(13) 0.02792(8) 0.0479(3) Uani 1 1 d .
H5A H 0.5446 0.6173 0.0164 0.057 Uiso 1 1 calc R
C6 C 0.30422(17) 0.55437(11) 0.03350(7) 0.0398(3) Uani 1 1 d .
C7 C 0.02522(17) 0.60799(12) 0.03469(8) 0.0446(3) Uani 1 1 d .
C8 C 0.00817(18) 0.67574(13) 0.16839(8) 0.0482(3) Uani 1 1 d .
C9 C 0.1196(2) 0.76499(14) 0.18585(10) 0.0612(4) Uani 1 1 d .
H9A H 0.1565 0.8158 0.1462 0.073 Uiso 1 1 calc R
C10 C 0.1763(2) 0.77843(16) 0.26303(11) 0.0719(5) Uani 1 1 d .
H10A H 0.2532 0.8380 0.2755 0.086 Uiso 1 1 calc R
C11 C 0.1196(3) 0.70428(19) 0.32136(11) 0.0767(5) Uani 1 1 d .
H11A H 0.1563 0.7144 0.3736 0.092 Uiso 1 1 calc R
C12 C 0.0093(2) 0.61545(19) 0.30280(10) 0.0768(5) Uani 1 1 d .
H12A H -0.0282 0.5648 0.3425 0.092 Uiso 1 1 calc R
C13 C -0.0470(2) 0.60031(15) 0.22570(9) 0.0631(4) Uani 1 1 d .
H13A H -0.1216 0.5395 0.2130 0.076 Uiso 1 1 calc R
C14 C -0.00876(17) 0.58091(12) -0.10393(8) 0.0461(3) Uani 1 1 d .
C15 C -0.0733(2) 0.47676(13) -0.13062(9) 0.0555(4) Uani 1 1 d .
H15A H -0.1503 0.4341 -0.0997 0.067 Uiso 1 1 calc R
C16 C -0.0221(2) 0.43608(15) -0.20421(9) 0.0651(4) Uani 1 1 d .
H16A H -0.0649 0.3655 -0.2231 0.078 Uiso 1 1 calc R
C17 C 0.0913(2) 0.49903(17) -0.24950(9) 0.0647(4) Uani 1 1 d .
H17A H 0.1251 0.4712 -0.2991 0.078 Uiso 1 1 calc R
C18 C 0.1550(2) 0.60289(16) -0.22185(9) 0.0651(4) Uani 1 1 d .
H18A H 0.2323 0.6453 -0.2527 0.078 Uiso 1 1 calc R
C19 C 0.1054(2) 0.64489(14) -0.14865(8) 0.0571(4) Uani 1 1 d .
H19A H 0.1485 0.7155 -0.1298 0.069 Uiso 1 1 calc R

loop_
_atom_site_aniso_label
_atom_site_aniso_U_11
_atom_site_aniso_U_22
_atom_site_aniso_U_33
_atom_site_aniso_U_23
_atom_site_aniso_U_13
_atom_site_aniso_U_12
O1 0.0368(5) 0.0451(5) 0.0601(6) 0.0034(4) 0.0029(4) -0.0013(4)
O2 0.0406(5) 0.0399(5) 0.0571(5) 0.0021(4) 0.0033(4) 0.0002(4)
O3 0.0458(6) 0.0627(6) 0.0550(5) -0.0080(5) 0.0031(4) 0.0123(5)
O4 0.0450(6) 0.0598(6) 0.0516(5) -0.0018(5) -0.0030(4) 0.0136(5)
C1 0.0356(7) 0.0444(7) 0.0395(6) -0.0010(5) 0.0007(5) 0.0016(6)
C2 0.0540(9) 0.0423(8) 0.0530(7) 0.0014(7) -0.0004(6) 0.0011(7)
C3 0.0579(10) 0.0568(9) 0.0589(8) 0.0023(7) 0.0007(7) 0.0179(8)
C4 0.0401(8) 0.0731(10) 0.0569(8) 0.0011(8) 0.0051(6) 0.0092(8)
C5 0.0399(8) 0.0555(8) 0.0481(7) 0.0024(6) 0.0047(6) -0.0039(7)
C6 0.0408(7) 0.0421(7) 0.0364(6) 0.0004(5) 0.0015(5) 0.0019(6)
C7 0.0387(8) 0.0445(7) 0.0507(7) 0.0002(6) 0.0022(6) 0.0037(6)
C8 0.0413(8) 0.0498(8) 0.0536(7) -0.0055(6) 0.0056(6) 0.0056(7)
C9 0.0610(10) 0.0504(9) 0.0723(10) -0.0012(8) 0.0040(8) -0.0007(8)
C10 0.0636(11) 0.0682(11) 0.0840(12) -0.0229(10) -0.0048(9) -0.0002(10)
C11 0.0637(11) 0.1067(15) 0.0596(10) -0.0196(10) 0.0004(9) 0.0139(12)
C12 0.0676(12) 0.1038(14) 0.0591(10) 0.0122(9) 0.0162(9) 0.0007(11)
C13 0.0550(9) 0.0677(10) 0.0667(9) 0.0001(8) 0.0150(8) -0.0105(9)
C14 0.0396(8) 0.0500(8) 0.0486(7) 0.0022(6) -0.0051(6) 0.0081(7)
C15 0.0497(9) 0.0527(9) 0.0640(9) 0.0003(7) -0.0013(7) -0.0043(7)
C16 0.0652(11) 0.0600(9) 0.0701(10) -0.0126(8) -0.0107(9) 0.0027(9)
C17 0.0646(11) 0.0793(11) 0.0502(8) -0.0045(8) -0.0038(7) 0.0121(10)
C18 0.0647(11) 0.0758(11) 0.0547(9) 0.0088(8) 0.0036(7) -0.0043(9)
C19 0.0605(10) 0.0532(9) 0.0575(8) 0.0043(7) -0.0043(7) -0.0071(8)

loop_
_atom_type_symbol
_atom_type_description
_atom_type_scat_dispersion_real
_atom_type_scat_dispersion_imag
_atom_type_scat_source
C C 0.0033 0.0016 'International Tables Vol C Tables 4.2.6.8 and 6.1.1.4'
H H 0.0000 0.0000 'International Tables Vol C Tables 4.2.6.8 and 6.1.1.4'
O O 0.0106 0.0060 'International Tables Vol C Tables 4.2.6.8 and 6.1.1.4'

loop_
_geom_angle_atom_site_label_1
_geom_angle_atom_site_label_2
_geom_angle_atom_site_label_3
_geom_angle
C1 O1 C7 107.15(10)
C6 O2 C7 107.64(10)
C7 O3 C8 118.07(10)
C7 O4 C14 116.68(10)
C2 C1 C6 122.47(12)
C2 C1 O1 128.44(12)
C6 C1 O1 109.08(11)
C1 C2 C3 116.12(14)
C1 C2 H2A 121.9
C3 C2 H2A 121.9
C4 C3 C2 121.38(15)
C4 C3 H3A 119.3
C2 C3 H3A 119.3
C3 C4 C5 121.65(13)
C3 C4 H4A 119.2
C5 C4 H4A 119.2
C6 C5 C4 116.29(13)
C6 C5 H5A 121.9
C4 C5 H5A 121.9
C5 C6 C1 122.09(13)
C5 C6 O2 128.68(12)
C1 C6 O2 109.22(10)
O3 C7 O4 102.38(10)
O3 C7 O2 112.35(11)
O4 C7 O2 112.16(11)
O3 C7 O1 111.73(11)
O4 C7 O1 111.54(11)
O2 C7 O1 106.78(10)
C13 C8 C9 121.29(14)
C13 C8 O3 119.11(13)
C9 C8 O3 119.31(13)
C8 C9 C10 119.08(16)
C8 C9 H9A 120.5
C10 C9 H9A 120.5
C11 C10 C9 120.16(17)
C11 C10 H10A 119.9
C9 C10 H10A 119.9
C12 C11 C10 119.95(16)
C12 C11 H11A 120.0
C10 C11 H11A 120.0
C11 C12 C13 120.47(16)
C11 C12 H12A 119.8
C13 C12 H12A 119.8
C8 C13 C12 119.04(16)
C8 C13 H13A 120.5
C12 C13 H13A 120.5
C15 C14 C19 121.40(14)
C15 C14 O4 118.64(13)
C19 C14 O4 119.76(13)
C14 C15 C16 118.85(15)
C14 C15 H15A 120.6
C16 C15 H15A 120.6
C17 C16 C15 120.39(15)
C17 C16 H16A 119.8
C15 C16 H16A 119.8
C16 C17 C18 120.04(15)
C16 C17 H17A 120.0
C18 C17 H17A 120.0
C17 C18 C19 120.41(16)
C17 C18 H18A 119.8
C19 C18 H18A 119.8
C14 C19 C18 118.92(15)
C14 C19 H19A 120.5
C18 C19 H19A 120.5

loop_
_geom_bond_atom_site_label_1
_geom_bond_atom_site_label_2
_geom_bond_distance
O1 C1 1.3796(15)
O1 C7 1.4232(16)
O2 C6 1.3745(16)
O2 C7 1.4121(16)
O3 C7 1.3696(16)
O3 C8 1.4069(16)
O4 C7 1.3724(16)
O4 C14 1.4062(16)
C1 C2 1.365(2)
C1 C6 1.3725(18)
C2 C3 1.393(2)
C2 H2A 0.9300
C3 C4 1.379(2)
C3 H3A 0.9300
C4 C5 1.386(2)
C4 H4A 0.9300
C5 C6 1.3679(19)
C5 H5A 0.9300
C8 C13 1.363(2)
C8 C9 1.370(2)
C9 C10 1.378(2)
C9 H9A 0.9300
C10 C11 1.369(3)
C10 H10A 0.9300
C11 C12 1.365(3)
C11 H11A 0.9300
C12 C13 1.378(2)
C12 H12A 0.9300
C13 H13A 0.9300
C14 C15 1.369(2)
C14 C19 1.373(2)
C15 C16 1.380(2)
C15 H15A 0.9300
C16 C17 1.368(2)
C16 H16A 0.9300
C17 C18 1.369(2)
C17 H17A 0.9300
C18 C19 1.376(2)
C18 H18A 0.9300
C19 H19A 0.9300

loop_
_geom_torsion_atom_site_label_1
_geom_torsion_atom_site_label_2
_geom_torsion_atom_site_label_3
_geom_torsion_atom_site_label_4
_geom_torsion
C7 O1 C1 C2 -178.63(12)
C7 O1 C1 C6 2.05(13)
C6 C1 C2 C3 0.5(2)
O1 C1 C2 C3 -178.71(13)
C1 C2 C3 C4 -0.5(2)
C2 C3 C4 C5 0.2(2)
C3 C4 C5 C6 0.2(2)
C4 C5 C6 C1 -0.1(2)
C4 C5 C6 O2 178.57(12)
C2 C1 C6 C5 -0.2(2)
O1 C1 C6 C5 179.13(12)
C2 C1 C6 O2 -179.15(12)
O1 C1 C6 O2 0.22(13)
C7 O2 C6 C5 178.76(13)
C7 O2 C6 C1 -2.42(13)
C8 O3 C7 O4 -175.26(11)
C8 O3 C7 O2 -54.74(15)
C8 O3 C7 O1 65.26(15)
C14 O4 C7 O3 176.26(11)
C14 O4 C7 O2 55.60(15)
C14 O4 C7 O1 -64.13(15)
C6 O2 C7 O3 126.45(11)
C6 O2 C7 O4 -118.86(11)
C6 O2 C7 O1 3.61(13)
C1 O1 C7 O3 -126.69(11)
C1 O1 C7 O4 119.39(11)
C1 O1 C7 O2 -3.47(13)
C7 O3 C8 C13 -97.66(16)
C7 O3 C8 C9 88.48(16)
C13 C8 C9 C10 -0.1(2)
O3 C8 C9 C10 173.59(14)
C8 C9 C10 C11 -0.9(3)
C9 C10 C11 C12 1.2(3)
C10 C11 C12 C13 -0.6(3)
C9 C8 C13 C12 0.8(2)
O3 C8 C13 C12 -172.96(14)
C11 C12 C13 C8 -0.4(3)
C7 O4 C14 C15 98.60(15)
C7 O4 C14 C19 -86.58(15)
C19 C14 C15 C16 -0.2(2)
O4 C14 C15 C16 174.56(13)
C14 C15 C16 C17 0.0(2)
C15 C16 C17 C18 0.2(2)
C16 C17 C18 C19 -0.2(2)
C15 C14 C19 C18 0.1(2)
O4 C14 C19 C18 -174.54(13)
C17 C18 C19 C14 0.0(2)

loop_
_cod_related_entry_id
_cod_related_entry_code
_cod_related_entry_database
1 28670793 ChemSpider
